data_7036770
loop_
_publ_author_name
'Zimmermann, Iwan'
'Corgnet, Alexis'
'Johnsson, Mats'
'Lidin, Sven'

_publ_section_title
;
 Synthesis and crystal structure of a series of incommensurately modulated
 composite oxohalide compounds.
;
_journal_name_full 'Dalton transactions (Cambridge, England : 2003)'
_journal_paper_doi 10.1039/c4dt02084g
_journal_year 2014
_chemical_formula_sum 'I4 O8 Sb4 Zn3.682'
_chemical_formula_weight 1363.3
_chemical_name_systematic ' ?'
_space_group_IT_number 4
_space_group_ssg_name P21(\a0\g)0
_symmetry_cell_setting monoclinic
_symmetry_space_group_name_Hall 'P 2yb'
_symmetry_space_group_name_H-M 'P 1 21 1'
_cell_angle_alpha 90
_cell_angle_beta 90.054(13)
_cell_angle_gamma 90
_cell_formula_units_Z 2
_cell_length_a 4.2710(8)
_cell_length_b 18.508(3)
_cell_length_c 10.6741(14)
_cell_measurement_reflns_used 1987
_cell_measurement_temperature 293
_cell_measurement_theta_max 28.84
_cell_measurement_theta_min 2.44
_cell_modulation_dimension 1
_cell_subsystems_number 2
_cell_volume 843.8(2)
_computing_cell_refinement
;
CrysAlisPro, Agilent Technologies,
Version 1.171.35.19 (release 27-10-2011 CrysAlis171 .NET)
(compiled Oct 27 2011,15:02:11)
;
_computing_data_collection
;
CrysAlisPro, Agilent Technologies,
Version 1.171.35.19 (release 27-10-2011 CrysAlis171 .NET)
(compiled Oct 27 2011,15:02:11)
;
_computing_data_reduction
;
CrysAlisPro, Agilent Technologies,
Version 1.171.35.19 (release 27-10-2011 CrysAlis171 .NET)
(compiled Oct 27 2011,15:02:11)
;
_diffrn_ambient_temperature 293
_diffrn_detector_area_resol_mean 16.1829
_diffrn_measured_fraction_theta_full 0.98
_diffrn_measured_fraction_theta_max 0.84
_diffrn_measurement_device 'four-cycle diffractometer'
_diffrn_measurement_device_type 'Xcalibur, Sapphire3'
_diffrn_measurement_method '\w scans'
_diffrn_radiation_monochromator graphite
_diffrn_radiation_source 'Enhance (Mo) X-ray Source'
_diffrn_radiation_type 'Mo K\a'
_diffrn_radiation_wavelength 0.7107
_diffrn_reflns_av_R_equivalents 0.0701
_diffrn_reflns_av_sigmaI/netI 0.1615
_diffrn_reflns_limit_h_max 5
_diffrn_reflns_limit_h_min -2
_diffrn_reflns_limit_index_m_1_max 2
_diffrn_reflns_limit_index_m_1_min -2
_diffrn_reflns_limit_k_max 25
_diffrn_reflns_limit_k_min -24
_diffrn_reflns_limit_l_max 14
_diffrn_reflns_limit_l_min -14
_diffrn_reflns_number 24830
_diffrn_reflns_theta_full 17.18
_diffrn_reflns_theta_max 28.88
_diffrn_reflns_theta_min 2.45
_exptl_absorpt_coefficient_mu 18.782
_exptl_absorpt_correction_T_max 1
_exptl_absorpt_correction_T_min 0.204
_exptl_absorpt_correction_type multi-scan
_exptl_absorpt_process_details
;
CrysAlisPro, Agilent Technologies,
Version 1.171.35.19 (release 27-10-2011 CrysAlis171 .NET)
(compiled Oct 27 2011,15:02:11)
Empirical absorption correction using spherical harmonics,
 implemented in SCALE3 ABSPACK scaling algorithm.
;
_exptl_crystal_density_diffrn 5.3644
_exptl_crystal_F_000 1176
_refine_diff_density_max 4.23
_refine_diff_density_min -4.84
_refine_ls_extinction_method none
_refine_ls_goodness_of_fit_gt 1.51
_refine_ls_goodness_of_fit_ref 1.12
_refine_ls_number_constraints 9
_refine_ls_number_parameters 361
_refine_ls_number_reflns 16749
_refine_ls_number_restraints 0
_refine_ls_R_factor_all 0.2432
_refine_ls_R_factor_gt 0.0729
_refine_ls_shift/su_max 0.0497
_refine_ls_shift/su_mean 0.0097
_refine_ls_structure_factor_coef F
_refine_ls_weighting_details w=1/(\s^2^(F)+0.0001F^2^)
_refine_ls_weighting_scheme sigma
_refine_ls_wR_factor_gt 0.0711
_refine_ls_wR_factor_ref 0.1082
_reflns_number_gt 4073
_reflns_number_total 16749
_reflns_threshold_expression I>3\s(I)
_cod_data_source_file c4dt02084g6.cif
_cod_data_source_block I
_cod_database_code 7036770

loop_
_space_group_symop_id
_space_group_symop_operation_xyz
1 x,y,z
2 -x,y+0.5,-z

loop_
_space_group_symop_ssg_id
_space_group_symop_ssg_operation_algebraic
1 x1,x2,x3,x4
2 -x1,x2+1/2,-x3,-x4

loop_
_atom_site_label
_atom_site_type_symbol
_atom_site_fract_x
_atom_site_fract_y
_atom_site_fract_z
_atom_site_adp_type
_atom_site_U_iso_or_equiv
_atom_site_symmetry_multiplicity
_atom_site_occupancy
_atom_site_calc_flag
_atom_site_subsystem_code
I1 I 1.0018(5) 0.2089(2) 0.14185(18) Uani 0.0275(7) 2 1 d 1
I2 I 0.4945(6) -0.1369(2) -0.3674(2) Uani 0.0316(7) 2 1 d 1
Sb1 Sb 0.5017(6) 0.055143 0.04537(18) Uani 0.0287(7) 2 1 d 1
I3 I 0.4959(4) 0.3379(2) -0.13095(19) Uani 0.0233(6) 2 1 d 1
Sb2 Sb 1.0095(5) -0.0557(2) -0.12595(18) Uani 0.0252(7) 2 1 d 1
I4 I 1.0015(5) -0.0056(2) -0.64147(18) Uani 0.0291(7) 2 1 d 1
Sb3 Sb 0.4995(6) 0.15087(9) -0.53831(17) Uani 0.0281(7) 2 1 d 1
Sb4 Sb 0.0093(5) 0.2613(2) -0.37095(18) Uani 0.0221(6) 2 1 d 1
O1 O 0.975(4) 0.0138(10) -0.2651(14) Uiso 0.0174(11) 2 1 d 1
O2 O 0.494(4) 0.0782(10) -0.3981(14) Uiso 0.0174(11) 2 1 d 1
O3 O -0.018(4) 0.1920(10) -0.2293(14) Uiso 0.0174(11) 2 1 d 1
O4 O 1.030(4) 0.0203(9) -0.0053(13) Uiso 0.0174(11) 2 1 d 1
O5 O 0.509(5) -0.0224(11) -0.0819(17) Uiso 0.0174(11) 2 0.807(18) d 1
O6 O 0.018(5) 0.1704(11) -0.4938(16) Uiso 0.0174(11) 2 0.883(18) d 1
O7 O 0.499(4) 0.2274(9) -0.3999(14) Uiso 0.0174(11) 2 1 d 1
O8 O 0.472(4) 0.1269(10) -0.0840(14) Uiso 0.0174(11) 2 1 d 1
Zn1 Zn 0.0821(11) 0.2157(3) -0.0741(3) Uani 0.0224(11) 2 1 d 2
Zn2 Zn 0.5051(16) 0.1024(3) -0.2479(4) Uani 0.0221(7) 2 1 d 2
Zn3 Zn 0.9197(12) -0.0088(3) -0.4191(3) Uani 0.0301(13) 2 1 d 2

loop_
_atom_site_aniso_label
_atom_site_aniso_type_symbol
_atom_site_aniso_U_11
_atom_site_aniso_U_22
_atom_site_aniso_U_33
_atom_site_aniso_U_12
_atom_site_aniso_U_13
_atom_site_aniso_U_23
I1 I 0.0254(10) 0.0352(16) 0.0218(10) -0.0002(11) -0.0001(9) -0.0016(10)
I2 I 0.0440(13) 0.0144(12) 0.0365(12) 0.0019(10) -0.0004(12) -0.0012(10)
Sb1 Sb 0.0355(14) 0.0246(13) 0.0259(11) 0.0012(11) -0.0025(11) 0.0098(10)
I3 I 0.0127(9) 0.0218(12) 0.0352(12) -0.0017(9) 0.0044(9) -0.0034(9)
Sb2 Sb 0.0422(13) 0.0144(12) 0.0192(10) 0.0039(11) -0.0015(11) 0.0036(9)
I4 I 0.0333(12) 0.0363(16) 0.0177(10) -0.0018(12) 0.0026(9) -0.0040(10)
Sb3 Sb 0.0458(15) 0.0235(13) 0.0149(9) 0.0004(12) -0.0002(11) 0.0005(9)
Sb4 Sb 0.0310(11) 0.0140(12) 0.0213(10) -0.0002(9) 0.0012(10) -0.0003(9)
Zn1 Zn 0.0051(18) 0.031(2) 0.0281(16) 0.0047(17) -0.0069(14) -0.0022(15)
Zn2 Zn 0.0216(14) 0.0221(10) 0.0234(10) -0.0002(11) 0.0061(10) -0.0065(8)
Zn3 Zn 0.064(3) 0.0107(16) 0.0163(14) -0.0038(19) 0.0092(16) -0.0052(13)

loop_
_atom_site_displace_Fourier_atom_site_label
_atom_site_displace_Fourier_axis
_atom_site_displace_Fourier_wave_vector_seq_id
_atom_site_displace_Fourier_param_cos
_atom_site_displace_Fourier_param_sin
I1 x 1 -0.0331(6) 0.0124(7)
I1 y 1 0.00051(19) -0.00340(18)
I1 z 1 0.0100(2) 0.0210(2)
I1 x 2 -0.0016(7) -0.0025(7)
I1 y 2 -0.00043(18) 0.00126(18)
I1 z 2 -0.0010(3) 0.0012(2)
I2 x 1 -0.0083(7) -0.0443(8)
I2 y 1 0.00994(17) -0.00459(16)
I2 z 1 -0.0102(3) 0.0045(3)
I2 x 2 -0.0044(8) -0.0070(8)
I2 y 2 -0.00065(18) 0.00044(18)
I2 z 2 -0.0014(3) 0.0039(3)
Sb1 x 1 0.0102 0.0016(8)
Sb1 y 1 0.00520(18) 0.00362(17)
Sb1 z 1 0.0163(3) 0.0123(3)
Sb1 x 2 0.0106(7) -0.0029(7)
Sb1 y 2 0.00113(18) 0.00036(18)
Sb1 z 2 -0.0011(3) 0.0081(3)
I3 x 1 0.0155(6) -0.0484(6)
I3 y 1 -0.01003(18) -0.00529(16)
I3 z 1 0.0112(3) 0.0056(3)
I3 x 2 -0.0005(6) 0.0050(6)
I3 y 2 0.00083(17) 0.00162(17)
I3 z 2 0.0006(3) 0.0043(3)
Sb2 x 1 -0.0052(7) -0.0339(8)
Sb2 y 1 0.00475(16) 0.00203(16)
Sb2 z 1 0.0046(2) 0.0036(2)
Sb2 x 2 0.0066(7) 0.0043(7)
Sb2 y 2 -0.00255(16) 0.00019(16)
Sb2 z 2 -0.0004(2) 0.0017(2)
I4 x 1 0.0315(7) 0.0081(7)
I4 y 1 -0.00113(19) -0.00390(19)
I4 z 1 -0.0121(2) 0.0222(2)
I4 x 2 -0.0080(7) 0.0009(7)
I4 y 2 0.00033(18) 0.00181(18)
I4 z 2 0.0017(3) 0.0018(2)
Sb3 x 1 -0.0033(6) 0.0071(8)
Sb3 y 1 -0.00222(17) 0.00125(16)
Sb3 z 1 -0.0090(2) 0.0071(2)
Sb3 x 2 -0.0009(8) 0.0061(7)
Sb3 y 2 0.00016(17) -0.00035(17)
Sb3 z 2 -0.0002(2) 0.0029(2)
Sb4 x 1 -0.0351(7) -0.0163(7)
Sb4 y 1 -0.00685(17) 0.00295(16)
Sb4 z 1 -0.0060(2) 0.0015(2)
Sb4 x 2 0.0126(7) -0.0193(7)
Sb4 y 2 0.00043(17) -0.00322(16)
Sb4 z 2 -0.0022(2) 0.0000(2)
O1 x 1 -0.002(6) -0.064(6)
O1 y 1 0.0155(14) -0.0013(15)
O1 z 1 0.016(2) -0.004(2)
O1 x 2 -0.025(7) -0.075(6)
O1 y 2 -0.0025(16) -0.0035(15)
O1 z 2 0.003(2) 0.005(2)
O2 x 1 -0.010(5) -0.030(6)
O2 y 1 -0.0087(14) 0.0069(13)
O2 z 1 -0.0195(19) 0.0128(19)
O2 x 2 -0.024(6) -0.028(6)
O2 y 2 0.0044(15) -0.0020(15)
O2 z 2 0.000(2) 0.003(2)
O3 x 1 0.009(5) -0.008(5)
O3 y 1 -0.0100(13) -0.0009(13)
O3 z 1 -0.018(2) 0.0015(19)
O3 x 2 -0.005(6) -0.019(6)
O3 y 2 -0.0012(15) 0.0045(15)
O3 z 2 -0.008(2) -0.001(2)
O4 x 1 0.047(5) -0.028(5)
O4 y 1 -0.0051(12) 0.0070(12)
O4 z 1 0.0113(18) 0.0081(18)
O4 x 2 0.008(6) -0.017(6)
O4 y 2 -0.0037(14) 0.0021(14)
O4 z 2 0.004(2) 0.006(2)
O5 x 1 0.024(7) -0.001(7)
O5 y 1 0.0039(16) -0.0066(15)
O5 z 1 0.016(2) -0.011(2)
O5 x 2 0.031(7) 0.009(7)
O5 y 2 -0.0009(17) -0.0019(18)
O5 z 2 0.002(3) 0.013(3)
O6 x 1 0.048(6) 0.001(7)
O6 y 1 -0.0011(13) -0.0014(15)
O6 z 1 -0.020(2) 0.013(2)
O6 x 2 -0.025(7) -0.040(7)
O6 y 2 0.0029(16) 0.0019(16)
O6 z 2 0.005(3) 0.008(2)
O7 x 1 0.005(5) -0.042(5)
O7 y 1 -0.0099(14) 0.0086(13)
O7 z 1 -0.0017(18) 0.0065(18)
O7 x 2 -0.002(6) -0.002(6)
O7 y 2 0.0095(14) -0.0054(15)
O7 z 2 -0.005(2) 0.003(2)
O8 x 1 0.040(5) -0.024(6)
O8 y 1 0.0078(14) 0.0010(13)
O8 z 1 0.0207(18) 0.0122(19)
O8 x 2 0.011(6) -0.013(6)
O8 y 2 -0.0011(15) -0.0018(14)
O8 z 2 0.001(2) 0.003(2)
Zn1 x 1 0.0084(15) -0.0230(13)
Zn1 y 1 -0.0047(3) -0.0018(3)
Zn1 z 1 0.0022(4) 0.0005(4)
Zn1 x 2 0.0681(16) -0.0257(18)
Zn1 y 2 -0.0008(3) 0.0006(3)
Zn1 z 2 0.0059(4) 0.0078(4)
Zn2 x 1 -0.001(2) -0.0093(8)
Zn2 y 1 -0.0001(3) -0.00070(16)
Zn2 z 1 -0.0050(5) -0.0006(2)
Zn2 x 2 0.009(3) -0.0812(11)
Zn2 y 2 0.0000(4) -0.00052(19)
Zn2 z 2 0.0028(5) 0.0010(3)
Zn3 x 1 -0.0149(17) 0.0084(15)
Zn3 y 1 0.0070(3) -0.0054(2)
Zn3 z 1 -0.0106(3) 0.0079(4)
Zn3 x 2 -0.039(2) -0.044(2)
Zn3 y 2 0.0008(3) -0.0022(3)
Zn3 z 2 0.0022(4) -0.0027(4)

loop_
_atom_site_Fourier_wave_vector_seq_id
_jana_atom_site_fourier_wave_vector_q1_coeff
1 1
2 2

loop_
_atom_site_occ_Fourier_atom_site_label
_atom_site_occ_Fourier_wave_vector_seq_id
_atom_site_occ_Fourier_param_cos
_atom_site_occ_Fourier_param_sin
O5 1 -0.11(4) 0.14(4)
O5 2 -0.01(4) -0.06(4)
O6 1 0.07(4) 0.03(4)
O6 2 0.09(4) -0.01(5)

loop_
_atom_type_symbol
_atom_type_scat_dispersion_real
_atom_type_scat_dispersion_imag
_atom_type_scat_source
I -0.4742 1.8119 'International Tables Vol C tables 4.2.6.8 and 6.1.1.1'
O 0.0106 0.0060 'International Tables Vol C tables 4.2.6.8 and 6.1.1.1'
Sb -0.5866 1.5461 'International Tables Vol C tables 4.2.6.8 and 6.1.1.1'
Zn 0.2839 1.4301 'International Tables Vol C tables 4.2.6.8 and 6.1.1.1'

loop_
_cell_subsystem_code
_cell_subsystem_description
_cell_subsystem_matrix_W_1_1
_cell_subsystem_matrix_W_1_2
_cell_subsystem_matrix_W_1_3
_cell_subsystem_matrix_W_1_4
_cell_subsystem_matrix_W_2_1
_cell_subsystem_matrix_W_2_2
_cell_subsystem_matrix_W_2_3
_cell_subsystem_matrix_W_2_4
_cell_subsystem_matrix_W_3_1
_cell_subsystem_matrix_W_3_2
_cell_subsystem_matrix_W_3_3
_cell_subsystem_matrix_W_3_4
_cell_subsystem_matrix_W_4_1
_cell_subsystem_matrix_W_4_2
_cell_subsystem_matrix_W_4_3
_cell_subsystem_matrix_W_4_4
1 '1-st subsystem' 1 0 0 0 0 1 0 0 0 0 1 0 0 0 0 1
2 '2-nd subsystem' 1 0 0 1 0 1 0 0 0 0 1 0 0 0 0 1

loop_
_cell_wave_vector_seq_id
_cell_wave_vector_x
_cell_wave_vector_y
_cell_wave_vector_z
1 0.227400 0.000000 0.423600

loop_
_geom_bond_atom_site_label_1
_geom_bond_atom_site_label_2
_geom_bond_site_ssg_symmetry_2
_geom_bond_distance_av
_geom_bond_distance_min
_geom_bond_distance_max
I1 Zn1 1_6555 325.2(16) 2.546(13) 4.43(2)
I1 Zn1 1_7555 285.7(14) 2.442(10) 3.95(2)
I2 Zn3 . 265.9(14) 2.508(13) 2.921(16)
I2 Zn3 1_6555 436(3) 2.775(15) 5.65(4)
Sb1 O5 . 2.00(6) 1.68(6) 2.22(6)
Sb1 O8 . 1.92(5) 1.87(5) 1.98(5)
I3 Zn1 . 431(2) 2.677(15) 5.64(3)
I3 Zn1 1_6555 257.4(14) 2.464(14) 2.677(15)
I3 Zn1 1_7555 436(2) 2.646(15) 5.62(3)
Sb2 O1 . 1.99(5) 1.86(5) 2.11(5)
Sb2 O4 . 1.92(5) 1.78(5) 2.00(5)
Sb2 O5 . 2.27(7) 1.95(6) 2.53(6)
I4 Zn3 . 335.2(17) 2.579(13) 4.58(3)
I4 Zn3 1_6555 290.9(14) 2.494(12) 3.95(2)
Sb3 O2 . 2.02(5) 1.97(5) 2.07(5)
Sb3 O6 . 2.13(6) 1.77(6) 2.57(6)
Sb3 O6 1_6555 2.31(6) 1.98(6) 2.57(6)
Sb3 O7 . 2.05(5) 1.84(5) 2.25(5)
Sb4 O3 . 2.00(5) 1.88(5) 2.13(5)
Sb4 O6 . 2.16(6) 1.99(6) 2.31(6)
Sb4 O7 1_4555 2.30(5) 2.02(5) 2.65(5)
Sb4 O7 . 2.21(5) 1.97(5) 2.45(5)
O1 Zn2 1_6555 204(6) 1.90(6) 2.27(6)
O1 Zn3 . 280(6) 1.85(5) 4.08(6)
O1 Zn3 1_6555 246(5) 1.89(5) 4.16(6)
O2 Zn2 . 259(5) 1.80(5) 3.90(6)
O2 Zn2 1_6555 262(5) 1.92(5) 3.84(6)
O2 Zn3 . 203(6) 1.90(6) 2.09(6)
O2 Zn3 1_6555 390(6) 2.04(6) 5.56(6)
O3 Zn1 . 237(5) 1.83(5) 3.67(5)
O3 Zn1 1_6555 288(5) 1.90(5) 4.07(5)
O3 Zn2 1_4555 352(6) 1.84(5) 5.34(6)
O3 Zn2 . 202(6) 1.83(6) 2.53(6)
O8 Zn1 . 386(6) 2.05(6) 5.48(6)
O8 Zn1 1_6555 200(6) 1.87(6) 2.11(6)
O8 Zn2 . 263(5) 1.86(5) 3.90(6)
O8 Zn2 1_6555 277(5) 2.04(5) 3.95(6)

loop_
_jana_cell_twin_matrix_id
_jana_cell_twin_volume_fraction
_jana_cell_twin_matrix_1_1
_jana_cell_twin_matrix_1_2
_jana_cell_twin_matrix_1_3
_jana_cell_twin_matrix_2_1
_jana_cell_twin_matrix_2_2
_jana_cell_twin_matrix_2_3
_jana_cell_twin_matrix_3_1
_jana_cell_twin_matrix_3_2
_jana_cell_twin_matrix_3_3
1 0.856(7) 1 0 0 0 1 0 0 0 1
2 0.144(7) -1 0 0 0 1 0 0 0 1
